data_2210984
loop_
_publ_author_name
'Grubba, Rafal'
'Chojnacki, Jaroslaw'
'Wojnowski, Wieslaw'
'Pikies, Jerzy'

_publ_section_title
;
 Hexakis(4-methylphenoxy)disiloxane
;
_journal_coeditor_code EZ2044
_journal_issue 11
_journal_name_full 'Acta Crystallographica Section E'
_journal_page_first o5312
_journal_page_last o5314
_journal_paper_doi 10.1107/S1600536806044059
_journal_volume 62
_journal_year 2006
_chemical_formula_iupac 'C42 H42 O7 Si2'
_chemical_formula_moiety 'C42 H42 O7 Si2'
_chemical_formula_sum 'C42 H42 O7 Si2'
_chemical_formula_weight 714.94
_chemical_name_systematic
;
Hexakis(4-methylphenoxy)disiloxane
;
_space_group_IT_number 148
_symmetry_cell_setting hexagonal
_symmetry_space_group_name_Hall '-R 3'
_symmetry_space_group_name_H-M 'R -3 :H'
_audit_creation_method 'WinGX routine CIF_UPDATE'
_cell_angle_alpha 90
_cell_angle_beta 90
_cell_angle_gamma 120
_cell_formula_units_Z 3
_cell_length_a 14.1520(18)
_cell_length_b 14.1520(19)
_cell_length_c 16.149(2)
_cell_measurement_reflns_used 1223
_cell_measurement_temperature 120(2)
_cell_measurement_theta_max 32.6
_cell_measurement_theta_min 2.6
_cell_volume 2801.0(6)
_computing_cell_refinement 'CrysAlisRED (Oxford Diffraction, 2005)'
_computing_data_collection 'CrysAlisCCD (Oxford Diffraction, 2005)'
_computing_data_reduction CrysAlisRED
_computing_molecular_graphics 'ORTEP-3 for Windows (Farrugia, 1997)'
_computing_publication_material 'WinGX (Farrugia, 1999)'
_computing_structure_refinement 'SHELXL97 (Sheldrick, 1997)'
_computing_structure_solution 'SHELXS97 (Sheldrick, 1997)'
_diffrn_measured_fraction_theta_full 0.999
_diffrn_measured_fraction_theta_max 0.999
_diffrn_measurement_device '4-axis, \k-geometry diffractometer'
_diffrn_measurement_device_type 'Oxford Diffraction KM-4-CCD'
_diffrn_measurement_method \w
_diffrn_radiation_type MoK\a
_diffrn_radiation_wavelength 0.71073
_diffrn_reflns_av_R_equivalents 0.038
_diffrn_reflns_limit_h_max 19
_diffrn_reflns_limit_h_min -18
_diffrn_reflns_limit_k_max 19
_diffrn_reflns_limit_k_min -15
_diffrn_reflns_limit_l_max 22
_diffrn_reflns_limit_l_min -22
_diffrn_reflns_number 6943
_diffrn_reflns_theta_full 29.9
_diffrn_reflns_theta_max 29.9
_diffrn_reflns_theta_min 2.9
_exptl_absorpt_coefficient_mu 0.145
_exptl_absorpt_correction_type none
_exptl_crystal_colour colourless
_exptl_crystal_density_diffrn 1.272
_exptl_crystal_density_method 'not measured'
_exptl_crystal_description prism
_exptl_crystal_F_000 1134
_exptl_crystal_size_max 0.5
_exptl_crystal_size_mid 0.3
_exptl_crystal_size_min 0.18
_refine_diff_density_max 0.44
_refine_diff_density_min -0.24
_refine_ls_extinction_method none
_refine_ls_goodness_of_fit_ref 1.07
_refine_ls_hydrogen_treatment constr
_refine_ls_matrix_type full
_refine_ls_number_parameters 79
_refine_ls_number_reflns 1810
_refine_ls_number_restraints 0
_refine_ls_restrained_S_all 1.07
_refine_ls_R_factor_gt 0.047
_refine_ls_shift/su_max 0.001
_refine_ls_structure_factor_coef Fsqd
_refine_ls_weighting_details 'calc w=1/[\s^2^(Fo^2^)+(0.0687P)^2^+2.6331P] where P=(Fo^2^+2Fc^2^)/3'
_refine_ls_weighting_scheme calc
_refine_ls_wR_factor_ref 0.124
_reflns_number_gt 1705
_reflns_number_total 1810
_reflns_threshold_expression I>2\s(I)
_cod_data_source_file ez2044.cif
_cod_data_source_block I
_cod_original_sg_symbol_H-M 'R -3'
_cod_database_code 2210984
_cod_database_fobs_code 2210984

loop_
_symmetry_equiv_pos_as_xyz
'x, y, z'
'-y, x-y, z'
'-x+y, -x, z'
'x+2/3, y+1/3, z+1/3'
'-y+2/3, x-y+1/3, z+1/3'
'-x+y+2/3, -x+1/3, z+1/3'
'x+1/3, y+2/3, z+2/3'
'-y+1/3, x-y+2/3, z+2/3'
'-x+y+1/3, -x+2/3, z+2/3'
'-x, -y, -z'
'y, -x+y, -z'
'x-y, x, -z'
'-x+2/3, -y+1/3, -z+1/3'
'y+2/3, -x+y+1/3, -z+1/3'
'x-y+2/3, x+1/3, -z+1/3'
'-x+1/3, -y+2/3, -z+2/3'
'y+1/3, -x+y+2/3, -z+2/3'
'x-y+1/3, x+2/3, -z+2/3'

loop_
_atom_site_type_symbol
_atom_site_label
_atom_site_fract_x
_atom_site_fract_y
_atom_site_fract_z
_atom_site_U_iso_or_equiv
_atom_site_adp_type
_atom_site_calc_flag
_atom_site_refinement_flags
_atom_site_occupancy
C C1 0.10502(9) -0.11280(9) 0.60890(7) 0.0233(2) Uani d . 1
C C2 0.04689(10) -0.21491(10) 0.64574(8) 0.0292(3) Uani d . 1
H H2 -0.0054 -0.2281 0.6876 0.035 Uiso calc R 1
C C3 0.06634(11) -0.29740(11) 0.62044(8) 0.0314(3) Uani d . 1
H H3 0.0269 -0.3672 0.6458 0.038 Uiso calc R 1
C C4 0.14204(10) -0.28065(10) 0.55894(8) 0.0275(3) Uani d . 1
C C5 0.19861(9) -0.17764(10) 0.52273(8) 0.0253(2) Uani d . 1
H H5 0.2502 -0.1646 0.4803 0.03 Uiso calc R 1
C C6 0.18088(9) -0.09329(9) 0.54761(7) 0.0235(2) Uani d . 1
H H6 0.2205 -0.0233 0.5227 0.028 Uiso calc R 1
C C7 0.16192(13) -0.37181(12) 0.53334(10) 0.0388(3) Uani d . 1
H H7A 0.212 -0.3482 0.486 0.047 Uiso calc R 1
H H7B 0.0925 -0.4359 0.5177 0.047 Uiso calc R 1
H H7C 0.1942 -0.3906 0.5797 0.047 Uiso calc R 1
O O1 0 0 0.5 0.0234(4) Uani d S 1
O O2 0.09017(7) -0.02751(8) 0.63562(5) 0.0277(2) Uani d . 1
Si Si1 0 0 0.59925(3) 0.02169(16) Uani d S 1

loop_
_atom_site_aniso_label
_atom_site_aniso_U_11
_atom_site_aniso_U_22
_atom_site_aniso_U_33
_atom_site_aniso_U_12
_atom_site_aniso_U_13
_atom_site_aniso_U_23
C1 0.0225(5) 0.0248(5) 0.0219(5) 0.0113(4) -0.0053(4) 0.0011(4)
C2 0.0283(6) 0.0314(6) 0.0242(5) 0.0120(5) 0.0029(4) 0.0070(4)
C3 0.0323(6) 0.0259(6) 0.0307(6) 0.0107(5) 0.0001(5) 0.0103(4)
C4 0.0256(5) 0.0245(5) 0.0330(6) 0.0131(4) -0.0056(4) 0.0037(4)
C5 0.0193(5) 0.0261(5) 0.0301(5) 0.0110(4) -0.0010(4) 0.0043(4)
C6 0.0208(5) 0.0214(5) 0.0260(5) 0.0088(4) -0.0029(4) 0.0046(4)
C7 0.0379(7) 0.0290(6) 0.0544(9) 0.0203(6) -0.0037(6) 0.0030(6)
O1 0.0253(6) 0.0253(6) 0.0197(8) 0.0127(3) 0 0
O2 0.0301(4) 0.0316(4) 0.0247(4) 0.0179(4) -0.0068(3) -0.0042(3)
Si1 0.0236(2) 0.0236(2) 0.0178(2) 0.01180(10) 0 0

loop_
_atom_type_symbol
_atom_type_description
_atom_type_scat_dispersion_real
_atom_type_scat_dispersion_imag
_atom_type_scat_source
H H 0 0 'International Tables Vol C Tables 4.2.6.8 and 6.1.1.4'
C C 0.0033 0.0016 'International Tables Vol C Tables 4.2.6.8 and 6.1.1.4'
O O 0.0106 0.006 'International Tables Vol C Tables 4.2.6.8 and 6.1.1.4'
Si Si 0.0817 0.0704 'International Tables Vol C Tables 4.2.6.8 and 6.1.1.4'

loop_
_geom_angle_atom_site_label_1
_geom_angle_atom_site_label_2
_geom_angle_atom_site_label_3
_geom_angle_site_symmetry_1
_geom_angle_site_symmetry_3
_geom_angle
_geom_angle_publ_flag
C6 C1 C2 . . 120.73(11) ?
C6 C1 O2 . . 119.15(10) ?
C2 C1 O2 . . 120.07(11) ?
C3 C2 C1 . . 119.04(12) ?
C3 C2 H2 . . 120.5 ?
C1 C2 H2 . . 120.5 ?
C2 C3 C4 . . 121.75(11) ?
C2 C3 H3 . . 119.1 ?
C4 C3 H3 . . 119.1 ?
C3 C4 C5 . . 117.94(11) ?
C3 C4 C7 . . 120.43(11) ?
C5 C4 C7 . . 121.62(12) ?
C4 C5 C6 . . 121.27(11) ?
C4 C5 H5 . . 119.4 ?
C6 C5 H5 . . 119.4 ?
C1 C6 C5 . . 119.27(10) ?
C1 C6 H6 . . 120.4 ?
C5 C6 H6 . . 120.4 ?
C4 C7 H7A . . 109.5 ?
C4 C7 H7B . . 109.5 ?
H7A C7 H7B . . 109.5 ?
C4 C7 H7C . . 109.5 ?
H7A C7 H7C . . 109.5 ?
H7B C7 H7C . . 109.5 ?
Si1 O1 Si1 10_556 . 180 ?
C1 O2 Si1 . . 125.05(7) yes
O1 Si1 O2 . 2 111.27(4) yes
O1 Si1 O2 . 3 111.27(4) ?
O2 Si1 O2 2 3 107.61(4) yes
O1 Si1 O2 . . 111.27(4) ?
O2 Si1 O2 2 . 107.61(4) ?
O2 Si1 O2 3 . 107.61(4) ?

loop_
_geom_bond_atom_site_label_1
_geom_bond_atom_site_label_2
_geom_bond_site_symmetry_2
_geom_bond_distance
_geom_bond_publ_flag
C1 C6 . 1.3827(16) no
C1 C2 . 1.3893(16) no
C1 O2 . 1.3932(14) no
C2 C3 . 1.3882(19) no
C2 H2 . 0.95 no
C3 C4 . 1.3916(19) no
C3 H3 . 0.95 no
C4 C5 . 1.3931(16) no
C4 C7 . 1.5092(18) no
C5 C6 . 1.3960(16) no
C5 H5 . 0.95 ?
C6 H6 . 0.95 no
C7 H7A . 0.98 no
C7 H7B . 0.98 no
C7 H7C . 0.98 no
O1 Si1 10_556 1.6027(6) no
O1 Si1 . 1.6027(5) yes
O2 Si1 . 1.6192(9) yes
Si1 O2 2 1.6192(9) no
Si1 O2 3 1.6192(9) no
